data_4347782
loop_
_publ_author_name
'Axthammer, Quirin J.'
'Klap\"otke, Thomas M'
'Krumm, Burkhard'
'Reith, Thomas'

_publ_section_title
;
 Energetic Sila-Nitrocarbamates: Silicon Analogues of Neo-Pentane
 Derivatives.
;
_journal_issue 9
_journal_name_full 'Inorganic chemistry'
_journal_page_first 4683
_journal_page_last 4692
_journal_paper_doi 10.1021/acs.inorgchem.6b00602
_journal_volume 55
_journal_year 2016
_chemical_formula_moiety 'C7 H15 N3 O6 Si, C4 H8 O2'
_chemical_formula_sum 'C11 H23 N3 O8 Si'
_chemical_formula_weight 353.41
_chemical_name_common '(methylsilanetriyl)tris(methylene) tricarbamate'
_chemical_name_systematic '(methylsilanetriyl)tris(methylene) tricarbamate'
_space_group_IT_number 2
_space_group_name_Hall '-P 1'
_space_group_name_H-M_alt 'P -1'
_symmetry_cell_setting triclinic
_symmetry_Int_Tables_number 2
_symmetry_space_group_name_Hall '-P 1'
_symmetry_space_group_name_H-M 'P -1'
_atom_sites_solution_hydrogens geom
_atom_sites_solution_primary direct
_atom_sites_solution_secondary difmap
_audit_creation_date
;
'Thu Apr 02 16:59:49 2015'
;
_audit_creation_method SHELXL-97
_cell_angle_alpha 95.236(5)
_cell_angle_beta 109.668(6)
_cell_angle_gamma 119.019(7)
_cell_formula_units_Z 2
_cell_length_a 9.8851(6)
_cell_length_b 9.8992(7)
_cell_length_c 11.3628(7)
_cell_measurement_reflns_used 1853
_cell_measurement_temperature 173(2)
_cell_measurement_theta_max 29.7900
_cell_measurement_theta_min 4.5700
_cell_volume 870.75(14)
_computing_cell_refinement
;
CrysAlisPro, Agilent Technologies,
Version 1.171.37.33 (release 27-03-2014 CrysAlis171 .NET)
(compiled Mar 27 2014,17:12:48)
;
_computing_data_collection
;
CrysAlisPro, Agilent Technologies,
Version 1.171.37.33 (release 27-03-2014 CrysAlis171 .NET)
(compiled Mar 27 2014,17:12:48)
;
_computing_data_reduction
;
CrysAlisPro, Agilent Technologies,
Version 1.171.37.33 (release 27-03-2014 CrysAlis171 .NET)
(compiled Mar 27 2014,17:12:48)
;
_computing_molecular_graphics
;
'ORTEP (M. N. Burnett, C. K. Johnson, ORTEP-III: Oak Ridge Thermal Ellipsoid
# Plot Program for Crystal Structure Illustrations, Oak Ridge National
# Laboratory Report ORNL-6895, 1996). Windows version (L. J. Farrugia, Univ.
# Glasgow) used --- SCHAKAL (E. Keller, University of  Freiburg (Breisgau),
# Germany, 1995)'
;
_computing_publication_material
;PLATON (A. L. Spek, Acta Crystallogr, Sect. A, 1990, 46, C34, 1995 version).
# --- T.B.Cohen, Pure Appl. Chem. 1996,68,2339-2359 (atomic masses).
;
_computing_structure_refinement 'SHELXL-97 (Sheldrick, 1997)'
_computing_structure_solution SIR-97
_diffrn_ambient_temperature 173(2)
_diffrn_detector_area_resol_mean 15.9809
_diffrn_measured_fraction_theta_full 0.995
_diffrn_measured_fraction_theta_max 0.995
_diffrn_measurement_details
;
#__ type_ start__ end____ width___ exp.time_
  1 omega  -43.00   40.20   0.8000    3.0000
omega____ theta____ kappa____ phi______ frames
    -       25.3533  -57.0000   30.0000 104

#__ type_ start__ end____ width___ exp.time_
  2 omega  -12.00   19.20   0.8000    3.0000
omega____ theta____ kappa____ phi______ frames
    -      -24.2596  -99.0000  150.0000 39

#__ type_ start__ end____ width___ exp.time_
  3 omega  -23.00   56.20   0.8000    3.0000
omega____ theta____ kappa____ phi______ frames
    -       25.3533  -99.0000  -90.0000 99

#__ type_ start__ end____ width___ exp.time_
  4 omega  -47.00   49.00   0.8000    3.0000
omega____ theta____ kappa____ phi______ frames
    -       25.3533  -77.0000  120.0000 120

#__ type_ start__ end____ width___ exp.time_
  5 omega  -88.00    3.20   0.8000    3.0000
omega____ theta____ kappa____ phi______ frames
    -      -24.2596  -77.0000  -30.0000 114

#__ type_ start__ end____ width___ exp.time_
  6 omega   49.00   94.60   0.8000    3.0000
omega____ theta____ kappa____ phi______ frames
    -       25.3533   57.0000 -180.0000 57

;
_diffrn_measurement_device 'CCD camera on \k-goniostat'
_diffrn_measurement_device_type KappaCCD
_diffrn_measurement_method omega-scan
_diffrn_orient_matrix_UB_11 0.0755739000
_diffrn_orient_matrix_UB_12 0.0365768000
_diffrn_orient_matrix_UB_13 0.0599357000
_diffrn_orient_matrix_UB_21 0.0494678000
_diffrn_orient_matrix_UB_22 0.0113813000
_diffrn_orient_matrix_UB_23 -0.0355729000
_diffrn_orient_matrix_UB_31 0.0129203000
_diffrn_orient_matrix_UB_32 0.0771743000
_diffrn_orient_matrix_UB_33 0.0008938000
_diffrn_radiation_collimation 0.5
_diffrn_radiation_monochromator graphite
_diffrn_radiation_source 'fine-focus sealed tube'
_diffrn_radiation_type 'Mo K\a'
_diffrn_radiation_wavelength 0.71073
_diffrn_reflns_av_R_equivalents 0.0243
_diffrn_reflns_av_sigmaI/netI 0.0569
_diffrn_reflns_limit_h_max 11
_diffrn_reflns_limit_h_min -12
_diffrn_reflns_limit_k_max 12
_diffrn_reflns_limit_k_min -12
_diffrn_reflns_limit_l_max 13
_diffrn_reflns_limit_l_min -14
_diffrn_reflns_number 6440
_diffrn_reflns_theta_full 26.37
_diffrn_reflns_theta_max 26.37
_diffrn_reflns_theta_min 4.34
_diffrn_source_current 40
_diffrn_source_type 'Spellman generator'
_diffrn_source_voltage 50
_exptl_absorpt_coefficient_mu 0.177
_exptl_absorpt_correction_T_max 1.00000
_exptl_absorpt_correction_T_min 0.98591
_exptl_absorpt_correction_type multi-scan
_exptl_absorpt_process_details
;
CrysAlisPro, Agilent Technologies,
Version 1.171.37.33 (release 27-03-2014 CrysAlis171 .NET)
(compiled Mar 27 2014,17:12:48)
Empirical absorption correction using spherical harmonics,
 implemented in SCALE3 ABSPACK scaling algorithm.
;
_exptl_crystal_colour colorless
_exptl_crystal_density_diffrn 1.348
_exptl_crystal_density_method 'not measured'
_exptl_crystal_description block
_exptl_crystal_F_000 376
_exptl_crystal_size_max 0.39
_exptl_crystal_size_mid 0.22
_exptl_crystal_size_min 0.12
_refine_diff_density_max 0.545
_refine_diff_density_min -0.298
_refine_diff_density_rms 0.046
_refine_ls_extinction_method none
_refine_ls_goodness_of_fit_ref 1.102
_refine_ls_hydrogen_treatment mixed
_refine_ls_matrix_type full
_refine_ls_number_parameters 289
_refine_ls_number_reflns 3550
_refine_ls_number_restraints 0
_refine_ls_restrained_S_all 1.102
_refine_ls_R_factor_all 0.0579
_refine_ls_R_factor_gt 0.0410
_refine_ls_shift/su_max 0.000
_refine_ls_shift/su_mean 0.000
_refine_ls_structure_factor_coef Fsqd
_refine_ls_weighting_details 'calc w=1/[\s^2^(Fo^2^)+(0.0308P)^2^+0.0266P] where P=(Fo^2^+2Fc^2^)/3'
_refine_ls_weighting_scheme calc
_refine_ls_wR_factor_gt 0.0846
_refine_ls_wR_factor_ref 0.0999
_reflns_number_gt 2771
_reflns_number_total 3550
_reflns_threshold_expression >2\s(I)
_cod_data_source_file ic6b00602_si_002.cif
_cod_data_source_block 3a
_cod_original_cell_volume 870.75(13)
_cod_database_code 4347782

loop_
_symmetry_equiv_pos_as_xyz
'x, y, z'
'-x, -y, -z'

loop_
_atom_site_label
_atom_site_type_symbol
_atom_site_fract_x
_atom_site_fract_y
_atom_site_fract_z
_atom_site_U_iso_or_equiv
_atom_site_adp_type
_atom_site_occupancy
_atom_site_symmetry_multiplicity
_atom_site_calc_flag
_atom_site_refinement_flags
Si Si 0.81637(7) 0.16021(6) 0.45491(5) 0.02462(16) Uani 1 1 d .
O1 O 0.83163(16) 0.29779(16) 0.67817(12) 0.0298(3) Uani 1 1 d .
O5 O 0.66067(18) -0.10403(15) 0.52859(12) 0.0351(4) Uani 1 1 d .
O3 O 0.77125(18) 0.32677(16) 0.27217(13) 0.0356(4) Uani 1 1 d .
O6 O 0.48978(18) -0.36488(15) 0.39952(12) 0.0335(4) Uani 1 1 d .
O2 O 1.04359(17) 0.41801(16) 0.88523(12) 0.0317(3) Uani 1 1 d .
O8 O 0.9249(2) -0.04831(17) 0.86168(13) 0.0398(4) Uani 1 1 d .
O4 O 0.5791(2) 0.05832(17) 0.17708(14) 0.0421(4) Uani 1 1 d .
N1 N 0.8047(3) 0.4249(2) 0.83041(18) 0.0355(5) Uani 1 1 d .
N3 N 0.6311(2) -0.2971(2) 0.62049(18) 0.0331(4) Uani 1 1 d .
O7 O 0.3928(2) 0.4270(3) 0.06049(16) 0.0719(6) Uani 1 1 d .
N2 N 0.6845(3) 0.2219(3) 0.05998(19) 0.0395(5) Uani 1 1 d .
C2 C 0.9044(2) 0.3849(2) 0.80552(17) 0.0259(4) Uani 1 1 d .
C4 C 0.6687(3) 0.1903(2) 0.16820(19) 0.0304(5) Uani 1 1 d .
C11 C 0.9870(3) -0.1340(3) 0.9336(2) 0.0381(5) Uani 1 1 d .
C6 C 0.5867(2) -0.2644(2) 0.50859(18) 0.0247(4) Uani 1 1 d .
C3 C 0.7561(3) 0.3021(3) 0.3920(2) 0.0326(5) Uani 1 1 d .
C8 C 0.5734(3) 0.5393(3) 0.1354(2) 0.0490(7) Uani 1 1 d .
C10 C 0.8692(3) 0.0218(3) 0.9343(2) 0.0402(6) Uani 1 1 d .
C1 C 0.9330(3) 0.2530(3) 0.63857(19) 0.0276(5) Uani 1 1 d .
C7 C 0.9683(3) 0.1531(3) 0.3976(2) 0.0456(6) Uani 1 1 d .
H7A H 1.0490 0.2617 0.3976 0.068 Uiso 1 1 calc R
H7B H 0.9040 0.0773 0.3083 0.068 Uiso 1 1 calc R
H7C H 1.0323 0.1166 0.4566 0.068 Uiso 1 1 calc R
C9 C 0.3571(4) 0.3437(3) -0.0660(3) 0.0536(7) Uani 1 1 d .
C5 C 0.6228(3) -0.0486(2) 0.4148(2) 0.0315(5) Uani 1 1 d .
H3 H 0.609(3) 0.136(3) -0.018(2) 0.051(7) Uiso 1 1 d .
H5 H 0.598(3) -0.392(3) 0.617(2) 0.043(7) Uiso 1 1 d .
H2 H 0.835(3) 0.475(3) 0.907(2) 0.038(6) Uiso 1 1 d .
H1 H 0.711(3) 0.399(3) 0.765(2) 0.040(7) Uiso 1 1 d .
H6 H 0.709(3) -0.222(3) 0.691(2) 0.048(7) Uiso 1 1 d .
H4 H 0.743(4) 0.321(3) 0.063(3) 0.070(9) Uiso 1 1 d .
H1B H 0.952(3) 0.180(2) 0.6856(19) 0.035(6) Uiso 1 1 d .
H3A H 0.640(3) 0.266(3) 0.379(2) 0.042(6) Uiso 1 1 d .
H3B H 0.830(3) 0.409(3) 0.451(2) 0.042(6) Uiso 1 1 d .
H1A H 1.043(3) 0.350(2) 0.6619(18) 0.029(5) Uiso 1 1 d .
H5A H 0.604(3) -0.123(3) 0.340(2) 0.045(6) Uiso 1 1 d .
H5B H 0.524(3) -0.047(3) 0.405(2) 0.045(7) Uiso 1 1 d .
H10A H 0.775(3) -0.060(3) 0.944(2) 0.038(6) Uiso 1 1 d .
H11A H 0.896(3) -0.220(2) 0.9438(19) 0.032(6) Uiso 1 1 d .
H10B H 0.832(3) 0.082(3) 0.884(2) 0.052(7) Uiso 1 1 d .
H8B H 0.628(3) 0.480(3) 0.147(2) 0.057(8) Uiso 1 1 d .
H9A H 0.407(4) 0.281(3) -0.059(3) 0.074(9) Uiso 1 1 d .
H8A H 0.587(3) 0.600(3) 0.219(3) 0.064(8) Uiso 1 1 d .
H11B H 1.029(3) -0.175(3) 0.878(2) 0.057(7) Uiso 1 1 d .
H9B H 0.228(4) 0.271(3) -0.117(2) 0.065(8) Uiso 1 1 d .

loop_
_atom_site_aniso_label
_atom_site_aniso_U_11
_atom_site_aniso_U_22
_atom_site_aniso_U_33
_atom_site_aniso_U_23
_atom_site_aniso_U_13
_atom_site_aniso_U_12
Si 0.0269(3) 0.0230(3) 0.0188(3) 0.0052(2) 0.0082(2) 0.0117(2)
O1 0.0258(8) 0.0341(8) 0.0176(7) -0.0015(6) 0.0023(6) 0.0146(6)
O5 0.0458(9) 0.0211(7) 0.0197(7) 0.0054(6) 0.0058(6) 0.0114(7)
O3 0.0416(9) 0.0278(8) 0.0239(7) 0.0075(6) 0.0083(6) 0.0139(7)
O6 0.0383(9) 0.0249(7) 0.0203(7) 0.0030(6) 0.0006(6) 0.0145(7)
O2 0.0290(8) 0.0351(8) 0.0180(7) 0.0041(6) 0.0016(6) 0.0152(7)
O8 0.0498(10) 0.0390(9) 0.0214(7) 0.0060(7) 0.0096(7) 0.0225(8)
O4 0.0523(10) 0.0288(8) 0.0287(8) 0.0098(7) 0.0153(7) 0.0127(8)
N1 0.0364(12) 0.0448(11) 0.0159(9) 0.0006(9) 0.0022(9) 0.0234(10)
N3 0.0368(11) 0.0227(10) 0.0215(9) 0.0065(8) 0.0033(8) 0.0103(9)
O7 0.0400(11) 0.0927(14) 0.0402(10) 0.0118(10) 0.0170(8) 0.0096(10)
N2 0.0446(12) 0.0323(11) 0.0266(10) 0.0106(9) 0.0123(9) 0.0127(10)
C2 0.0284(11) 0.0208(10) 0.0196(9) 0.0059(8) 0.0073(9) 0.0097(9)
C4 0.0333(12) 0.0266(10) 0.0228(10) 0.0047(9) 0.0049(9) 0.0160(9)
C11 0.0480(15) 0.0333(12) 0.0304(12) 0.0091(10) 0.0164(11) 0.0213(12)
C6 0.0200(10) 0.0222(10) 0.0235(10) 0.0039(8) 0.0059(8) 0.0088(8)
C3 0.0392(14) 0.0284(11) 0.0236(11) 0.0055(9) 0.0099(10) 0.0171(11)
C8 0.0381(15) 0.0622(17) 0.0336(13) 0.0108(13) 0.0114(11) 0.0224(13)
C10 0.0376(14) 0.0404(13) 0.0383(13) 0.0146(11) 0.0116(11) 0.0213(12)
C1 0.0227(11) 0.0258(10) 0.0249(10) 0.0051(9) 0.0071(8) 0.0096(9)
C7 0.0518(15) 0.0588(15) 0.0421(13) 0.0202(12) 0.0259(12) 0.0369(13)
C9 0.0444(17) 0.0498(16) 0.0470(16) 0.0103(13) 0.0108(13) 0.0194(14)
C5 0.0367(13) 0.0256(11) 0.0208(10) 0.0082(9) 0.0076(9) 0.0125(10)

loop_
_atom_type_symbol
_atom_type_description
_atom_type_scat_dispersion_real
_atom_type_scat_dispersion_imag
_atom_type_scat_source
C C 0.0033 0.0016 'International Tables Vol C Tables 4.2.6.8 and 6.1.1.4'
H H 0.0000 0.0000 'International Tables Vol C Tables 4.2.6.8 and 6.1.1.4'
N N 0.0061 0.0033 'International Tables Vol C Tables 4.2.6.8 and 6.1.1.4'
O O 0.0106 0.0060 'International Tables Vol C Tables 4.2.6.8 and 6.1.1.4'
Si Si 0.0817 0.0704 'International Tables Vol C Tables 4.2.6.8 and 6.1.1.4'

loop_
_geom_angle_atom_site_label_1
_geom_angle_atom_site_label_2
_geom_angle_atom_site_label_3
_geom_angle
_geom_angle_site_symmetry_1
_geom_angle_site_symmetry_3
C7 Si C1 107.65(10) . .
C7 Si C5 111.97(12) . .
C1 Si C5 108.02(10) . .
C7 Si C3 111.20(11) . .
C1 Si C3 105.07(10) . .
C5 Si C3 112.53(12) . .
C2 O1 C1 116.12(14) . .
C6 O5 C5 118.10(14) . .
C4 O3 C3 114.11(16) . .
C10 O8 C11 109.74(17) . .
C2 N1 H2 119.1(15) . .
C2 N1 H1 117.5(15) . .
H2 N1 H1 123(2) . .
C6 N3 H5 117.9(16) . .
C6 N3 H6 120.6(16) . .
H5 N3 H6 120(2) . .
C8 O7 C9 109.9(2) . .
C4 N2 H3 116.4(15) . .
C4 N2 H4 118.4(18) . .
H3 N2 H4 123(2) . .
O2 C2 N1 125.96(18) . .
O2 C2 O1 122.64(18) . .
N1 C2 O1 111.39(17) . .
O4 C4 N2 126.39(19) . .
O4 C4 O3 122.38(19) . .
N2 C4 O3 111.22(18) . .
O8 C11 C10 110.27(18) . 2_757
O8 C11 H11A 109.4(13) . .
C10 C11 H11A 109.7(12) 2_757 .
O8 C11 H11B 104.7(14) . .
C10 C11 H11B 111.0(14) 2_757 .
H11A C11 H11B 111.7(19) . .
O6 C6 N3 125.57(18) . .
O6 C6 O5 122.92(17) . .
N3 C6 O5 111.50(16) . .
O3 C3 Si 114.88(15) . .
O3 C3 H3A 109.0(13) . .
Si C3 H3A 110.9(13) . .
O3 C3 H3B 102.2(14) . .
Si C3 H3B 112.3(13) . .
H3A C3 H3B 107.0(18) . .
O7 C8 C9 110.4(2) . 2_665
O7 C8 H8B 108.8(15) . .
C9 C8 H8B 109.1(16) 2_665 .
O7 C8 H8A 105.0(15) . .
C9 C8 H8A 109.0(15) 2_665 .
H8B C8 H8A 114(2) . .
O8 C10 C11 110.6(2) . 2_757
O8 C10 H10A 110.3(13) . .
C11 C10 H10A 109.8(13) 2_757 .
O8 C10 H10B 107.3(14) . .
C11 C10 H10B 109.8(13) 2_757 .
H10A C10 H10B 109.0(19) . .
O1 C1 Si 107.00(13) . .
O1 C1 H1B 110.3(12) . .
Si C1 H1B 113.6(11) . .
O1 C1 H1A 108.6(12) . .
Si C1 H1A 109.2(12) . .
H1B C1 H1A 108.1(16) . .
Si C7 H7A 109.5 . .
Si C7 H7B 109.5 . .
H7A C7 H7B 109.5 . .
Si C7 H7C 109.5 . .
H7A C7 H7C 109.5 . .
H7B C7 H7C 109.5 . .
O7 C9 C8 110.5(2) . 2_665
O7 C9 H9A 110.8(16) . .
C8 C9 H9A 108.7(18) 2_665 .
O7 C9 H9B 106.6(14) . .
C8 C9 H9B 109.3(14) 2_665 .
H9A C9 H9B 111(2) . .
O5 C5 Si 107.10(13) . .
O5 C5 H5A 108.3(13) . .
Si C5 H5A 110.3(13) . .
O5 C5 H5B 104.8(13) . .
Si C5 H5B 112.2(13) . .
H5A C5 H5B 113.7(18) . .

loop_
_geom_bond_atom_site_label_1
_geom_bond_atom_site_label_2
_geom_bond_distance
_geom_bond_site_symmetry_2
Si C7 1.854(2) .
Si C1 1.879(2) .
Si C5 1.883(2) .
Si C3 1.884(2) .
O1 C2 1.351(2) .
O1 C1 1.450(2) .
O5 C6 1.343(2) .
O5 C5 1.455(2) .
O3 C4 1.350(2) .
O3 C3 1.449(3) .
O6 C6 1.222(2) .
O2 C2 1.221(2) .
O8 C10 1.427(3) .
O8 C11 1.435(3) .
O4 C4 1.210(2) .
N1 C2 1.324(3) .
N1 H2 0.83(2) .
N1 H1 0.86(2) .
N3 C6 1.323(3) .
N3 H5 0.82(2) .
N3 H6 0.84(2) .
O7 C8 1.423(3) .
O7 C9 1.425(3) .
N2 C4 1.336(3) .
N2 H3 0.93(2) .
N2 H4 0.85(3) .
C11 C10 1.495(3) 2_757
C11 H11A 0.94(2) .
C11 H11B 1.02(3) .
C3 H3A 0.97(2) .
C3 H3B 0.94(2) .
C8 C9 1.481(4) 2_665
C8 H8B 0.96(2) .
C8 H8A 1.01(3) .
C10 C11 1.495(3) 2_757
C10 H10A 0.94(2) .
C10 H10B 0.98(2) .
C1 H1B 0.99(2) .
C1 H1A 0.96(2) .
C7 H7A 0.9800 .
C7 H7B 0.9800 .
C7 H7C 0.9800 .
C9 C8 1.481(4) 2_665
C9 H9A 0.96(3) .
C9 H9B 1.01(3) .
C5 H5A 0.97(2) .
C5 H5B 0.96(2) .

loop_
_geom_torsion_atom_site_label_1
_geom_torsion_atom_site_label_2
_geom_torsion_atom_site_label_3
_geom_torsion_atom_site_label_4
_geom_torsion
_geom_torsion_site_symmetry_4
C1 O1 C2 O2 -3.6(3) .
C1 O1 C2 N1 177.58(17) .
C3 O3 C4 O4 -3.5(3) .
C3 O3 C4 N2 177.95(18) .
C10 O8 C11 C10 -57.9(3) 2_757
C5 O5 C6 O6 0.1(3) .
C5 O5 C6 N3 -179.32(18) .
C4 O3 C3 Si 61.5(2) .
C7 Si C3 O3 25.06(19) .
C1 Si C3 O3 141.24(15) .
C5 Si C3 O3 -101.47(17) .
C9 O7 C8 C9 57.8(3) 2_665
C11 O8 C10 C11 58.1(3) 2_757
C2 O1 C1 Si -172.18(13) .
C7 Si C1 O1 165.02(14) .
C5 Si C1 O1 -73.89(16) .
C3 Si C1 O1 46.43(16) .
C8 O7 C9 C8 -57.9(3) 2_665
C6 O5 C5 Si -150.75(15) .
C7 Si C5 O5 93.08(17) .
C1 Si C5 O5 -25.28(18) .
C3 Si C5 O5 -140.81(14) .
